data_2201146
loop_
_publ_author_name
'Jones, Peter G.'
'Bubenitschek, Peter'
'Sander, Wolfram'
'Wierlacher, Stefan'

_publ_section_title
;
 <i>trans</i>-3,6-Bis(chlorophenylmethylene)-1,2,4,5-tetrathiane
;
_journal_issue 5
_journal_name_full 'Acta Crystallographica Section E'
_journal_page_first o555
_journal_page_last o556
_journal_paper_doi 10.1107/S1600536802006372
_journal_volume 58
_journal_year 2002
_chemical_formula_iupac 'C16 H10 Cl2 S4'
_chemical_formula_moiety 'C16 H10 Cl2 S4'
_chemical_formula_sum 'C16 H10 Cl2 S4'
_chemical_formula_weight 401.38
_chemical_name_systematic
;
trans-3,6-Bis(chlorophenylmethylene)-1,2,4,5-tetrathiane
;
_space_group_IT_number 61
_symmetry_cell_setting orthorhombic
_symmetry_space_group_name_Hall '-P 2ac 2ab'
_symmetry_space_group_name_H-M 'P b c a'
_atom_sites_solution_hydrogens geom
_atom_sites_solution_primary direct
_atom_sites_solution_secondary difmap
_audit_creation_method SHELXL-97
_cell_angle_alpha 90.00
_cell_angle_beta 90.00
_cell_angle_gamma 90.00
_cell_formula_units_Z 8
_cell_length_a 7.611(4)
_cell_length_b 17.137(5)
_cell_length_c 26.161(10)
_cell_measurement_reflns_used 48
_cell_measurement_temperature 133(2)
_cell_measurement_theta_max 11.2
_cell_measurement_theta_min 10
_cell_volume 3412(2)
_computing_cell_refinement DIF4
_computing_data_collection 'DIF4 (Stoe & Cie, 1992)'
_computing_data_reduction 'REDU4 (Stoe & Cie, 1992)'
_computing_molecular_graphics 'XP (Siemens, 1994)'
_computing_publication_material SHELXL97
_computing_structure_refinement 'SHELXL97 (Sheldrick, 1997)'
_computing_structure_solution 'SHELXS97 (Sheldrick, 1997)'
_diffrn_ambient_temperature 133(2)
_diffrn_measured_fraction_theta_full 0.943
_diffrn_measured_fraction_theta_max 0.943
_diffrn_measurement_device_type 'Stoe STADI-4'
_diffrn_measurement_method \w/\q
_diffrn_radiation_monochromator graphite
_diffrn_radiation_source 'fine-focus sealed tube'
_diffrn_radiation_type MoK\a
_diffrn_radiation_wavelength 0.71073
_diffrn_reflns_av_sigmaI/netI 0.0217
_diffrn_reflns_limit_h_max 0
_diffrn_reflns_limit_h_min -9
_diffrn_reflns_limit_k_max 20
_diffrn_reflns_limit_k_min 0
_diffrn_reflns_limit_l_max 31
_diffrn_reflns_limit_l_min 0
_diffrn_reflns_number 2845
_diffrn_reflns_theta_full 25.00
_diffrn_reflns_theta_max 25.05
_diffrn_reflns_theta_min 3.03
_diffrn_standards_decay_% 0
_diffrn_standards_interval_time 60
_diffrn_standards_number 3
_exptl_absorpt_coefficient_mu 0.861
_exptl_absorpt_correction_type none
_exptl_crystal_colour yellow
_exptl_crystal_density_diffrn 1.563
_exptl_crystal_density_meas ?
_exptl_crystal_description prism
_exptl_crystal_F_000 1632
_exptl_crystal_size_max 0.6
_exptl_crystal_size_mid 0.4
_exptl_crystal_size_min 0.4
_refine_diff_density_max 0.384
_refine_diff_density_min -0.455
_refine_ls_extinction_method none
_refine_ls_goodness_of_fit_ref 1.036
_refine_ls_hydrogen_treatment constr
_refine_ls_matrix_type full
_refine_ls_number_parameters 199
_refine_ls_number_reflns 2845
_refine_ls_number_restraints 0
_refine_ls_restrained_S_all 1.036
_refine_ls_R_factor_all 0.0577
_refine_ls_R_factor_gt 0.0487
_refine_ls_shift/su_max <0.001
_refine_ls_shift/su_mean 0.000
_refine_ls_structure_factor_coef Fsqd
_refine_ls_weighting_details 'calc w = 1/[\s^2^(Fo^2^)+(0.0776P)^2^+7.2011P] where P = (Fo^2^+2Fc^2^)/3'
_refine_ls_weighting_scheme calc
_refine_ls_wR_factor_gt 0.1295
_refine_ls_wR_factor_ref 0.1396
_reflns_number_gt 2414
_reflns_number_total 2845
_reflns_threshold_expression I>2\s(I)
_cod_data_source_file na6154.cif
_cod_data_source_block 3
_cod_depositor_comments
;
The following automatic conversions were performed:
'_geom_bond_publ_flag' value 'Y' changed to 'y' according to
'/home/saulius/struct/CIF-dictionaries/cif_core.dic' dictionary named
'cif_core.dic' version 2.4.1 from 2010-06-29 (6 times).

Automatic conversion script
Id: cif_fix_enum 1527 2010-12-29 10:47:43Z saulius 

The following automatic conversions were performed:

'_geom_bond_publ_flag' value 'Y' changed to 'y' according to
/home/saulius/struct/CIF-dictionaries/cif_core.dic dictionary named
'cif_core.dic' version 2.4.1 from 2010-06-29 (6
times).

'_geom_angle_publ_flag' value 'Y' changed to 'y' according
to /home/saulius/struct/CIF-dictionaries/cif_core.dic dictionary
named 'cif_core.dic' version 2.4.1 from 2010-06-29 (12 times).

Automatic conversion script
Id: cif_fix_values 1715 2011-07-08 13:25:40Z adriana 

The following automatic conversions were performed:

'_exptl_crystal_density_meas' value 'not measured' was changed to '?'
- the value is perceived as not measured.

Automatic conversion script
Id: cif_fix_values 3008 2015-01-20 13:52:24Z robertas 
;
_cod_database_code 2201146
_cod_database_fobs_code 2201146

loop_
_symmetry_equiv_pos_as_xyz
'x, y, z'
'-x+1/2, -y, z+1/2'
'-x, y+1/2, -z+1/2'
'x+1/2, -y+1/2, -z'
'-x, -y, -z'
'x-1/2, y, -z-1/2'
'x, -y-1/2, z-1/2'
'-x-1/2, y-1/2, z'

loop_
_atom_site_label
_atom_site_fract_x
_atom_site_fract_y
_atom_site_fract_z
_atom_site_U_iso_or_equiv
_atom_site_adp_type
_atom_site_calc_flag
_atom_site_refinement_flags
_atom_site_occupancy
_atom_site_disorder_assembly
_atom_site_disorder_group
_atom_site_type_symbol
S1 0.60339(13) 0.48438(5) 0.34817(3) 0.0284(3) Uani d . 1 . . S
S2 0.46901(14) 0.64959(5) 0.34243(4) 0.0326(3) Uani d . 1 . . S
S3 0.76821(12) 0.54307(5) 0.39669(3) 0.0282(2) Uani d . 1 . . S
S4 0.40854(13) 0.61150(6) 0.41441(4) 0.0326(3) Uani d . 1 . . S
Cl1 0.42775(15) 0.64014(5) 0.22748(4) 0.0372(3) Uani d . 1 . . Cl
Cl2 0.87739(14) 0.58501(7) 0.50623(4) 0.0441(3) Uani d . 1 . . Cl
C1 0.5216(5) 0.5618(2) 0.31008(13) 0.0242(7) Uani d . 1 . . C
C2 0.6188(5) 0.5893(2) 0.43936(13) 0.0252(8) Uani d . 1 . . C
C3 0.5001(5) 0.5560(2) 0.25935(13) 0.0266(8) Uani d . 1 . . C
C4 0.6657(5) 0.6094(2) 0.48640(13) 0.0266(8) Uani d . 1 . . C
C5 0.5323(5) 0.4880(2) 0.22703(13) 0.0257(7) Uani d . 1 . . C
C6 0.4831(5) 0.4139(2) 0.24334(14) 0.0313(8) Uani d . 1 . . C
H6 0.4261 0.4075 0.2754 0.038 Uiso calc R 1 . . H
C7 0.5170(6) 0.3491(2) 0.21298(15) 0.0388(10) Uani d . 1 . . C
H7 0.4846 0.2986 0.2245 0.047 Uiso calc R 1 . . H
C8 0.5980(6) 0.3581(2) 0.16587(16) 0.0396(10) Uani d . 1 . . C
H8 0.6221 0.3137 0.1453 0.047 Uiso calc R 1 . . H
C9 0.6434(5) 0.4315(2) 0.14901(14) 0.0348(9) Uani d . 1 . . C
H9 0.6982 0.4376 0.1166 0.042 Uiso calc R 1 . . H
C10 0.6099(5) 0.4963(2) 0.17885(14) 0.0293(8) Uani d . 1 . . C
H10 0.6397 0.5468 0.1666 0.035 Uiso calc R 1 . . H
C11 0.5577(5) 0.6518(2) 0.52431(13) 0.0267(8) Uani d . 1 . . C
C12 0.3871(5) 0.6285(2) 0.53414(14) 0.0317(8) Uani d . 1 . . C
H12 0.3391 0.5849 0.5166 0.038 Uiso calc R 1 . . H
C13 0.2855(5) 0.6687(2) 0.56963(15) 0.0363(9) Uani d . 1 . . C
H13 0.1679 0.6528 0.5759 0.044 Uiso calc R 1 . . H
C14 0.3545(6) 0.7315(2) 0.59585(15) 0.0381(9) Uani d . 1 . . C
H14 0.2853 0.7585 0.6203 0.046 Uiso calc R 1 . . H
C15 0.5254(6) 0.7547(3) 0.58616(17) 0.0428(10) Uani d . 1 . . C
H15 0.5728 0.7983 0.6039 0.051 Uiso calc R 1 . . H
C16 0.6270(5) 0.7157(2) 0.55136(15) 0.0359(9) Uani d . 1 . . C
H16 0.7447 0.7318 0.5455 0.043 Uiso calc R 1 . . H

loop_
_atom_site_aniso_label
_atom_site_aniso_U_11
_atom_site_aniso_U_22
_atom_site_aniso_U_33
_atom_site_aniso_U_12
_atom_site_aniso_U_13
_atom_site_aniso_U_23
S1 0.0381(6) 0.0253(5) 0.0217(5) 0.0023(4) -0.0019(4) -0.0021(3)
S2 0.0431(6) 0.0259(5) 0.0287(5) 0.0053(4) -0.0080(4) -0.0049(4)
S3 0.0273(5) 0.0352(5) 0.0220(5) 0.0040(4) 0.0010(4) -0.0046(3)
S4 0.0274(5) 0.0438(6) 0.0265(5) 0.0066(4) -0.0025(4) -0.0090(4)
Cl1 0.0499(6) 0.0297(5) 0.0322(5) 0.0019(4) -0.0116(4) 0.0021(4)
Cl2 0.0345(5) 0.0687(7) 0.0290(5) 0.0164(5) -0.0078(4) -0.0083(5)
C1 0.0245(18) 0.0258(17) 0.0223(17) -0.0011(14) -0.0016(14) -0.0029(13)
C2 0.0282(19) 0.0275(17) 0.0198(17) 0.0028(14) 0.0011(14) -0.0019(14)
C3 0.0297(18) 0.0261(17) 0.0240(18) -0.0022(15) -0.0031(15) 0.0047(14)
C4 0.0285(19) 0.0317(18) 0.0195(17) 0.0002(15) -0.0019(15) 0.0014(14)
C5 0.0281(19) 0.0285(18) 0.0205(17) 0.0000(15) -0.0057(14) -0.0031(14)
C6 0.038(2) 0.0345(19) 0.0214(17) -0.0046(16) -0.0010(16) 0.0006(15)
C7 0.055(3) 0.030(2) 0.032(2) -0.0052(18) 0.000(2) -0.0044(16)
C8 0.048(3) 0.038(2) 0.033(2) -0.0015(18) -0.0030(19) -0.0117(18)
C9 0.035(2) 0.049(2) 0.0200(18) -0.0015(18) -0.0026(15) -0.0052(16)
C10 0.0290(19) 0.0334(19) 0.0255(19) -0.0044(15) -0.0052(15) 0.0005(15)
C11 0.033(2) 0.0305(18) 0.0163(16) 0.0023(15) 0.0017(15) 0.0045(13)
C12 0.034(2) 0.0329(19) 0.0281(19) -0.0037(16) 0.0028(16) 0.0004(16)
C13 0.030(2) 0.048(2) 0.031(2) 0.0013(17) 0.0070(17) 0.0008(17)
C14 0.044(2) 0.041(2) 0.030(2) 0.0105(19) 0.0067(18) -0.0071(17)
C15 0.045(3) 0.040(2) 0.043(2) 0.0001(19) 0.003(2) -0.0177(18)
C16 0.033(2) 0.040(2) 0.035(2) -0.0030(17) 0.0015(17) -0.0079(17)

loop_
_atom_type_symbol
_atom_type_description
_atom_type_scat_dispersion_real
_atom_type_scat_dispersion_imag
_atom_type_scat_source
C C 0.0033 0.0016 'International Tables Vol C Tables 4.2.6.8 and 6.1.1.4'
H H 0.0000 0.0000 'International Tables Vol C Tables 4.2.6.8 and 6.1.1.4'
S S 0.1246 0.1234 'International Tables Vol C Tables 4.2.6.8 and 6.1.1.4'
Cl Cl 0.1484 0.1585 'International Tables Vol C Tables 4.2.6.8 and 6.1.1.4'

loop_
_geom_angle_atom_site_label_1
_geom_angle_atom_site_label_2
_geom_angle_atom_site_label_3
_geom_angle
_geom_angle_publ_flag
C1 S1 S3 101.30(10) y
C1 S2 S4 102.70(10) y
C2 S3 S1 102.50(10) y
C2 S4 S2 101.80(10) y
C3 C1 S1 123.0(3) ?
C3 C1 S2 120.5(3) ?
S1 C1 S2 116.5(2) y
C4 C2 S4 122.0(3) ?
C4 C2 S3 121.7(3) ?
S4 C2 S3 116.2(2) y
C1 C3 C5 127.7(3) y
C1 C3 Cl1 116.6(3) y
C5 C3 Cl1 115.7(3) y
C2 C4 C11 126.8(4) y
C2 C4 Cl2 117.6(3) y
C11 C4 Cl2 115.6(3) y
C6 C5 C10 118.8(3) ?
C6 C5 C3 120.4(3) ?
C10 C5 C3 120.8(3) ?
C7 C6 C5 120.3(4) ?
C7 C6 H6 119.9 ?
C5 C6 H6 119.9 ?
C8 C7 C6 120.2(4) ?
C8 C7 H7 119.9 ?
C6 C7 H7 119.9 ?
C9 C8 C7 119.9(4) ?
C9 C8 H8 120.1 ?
C7 C8 H8 120.1 ?
C8 C9 C10 120.5(4) ?
C8 C9 H9 119.8 ?
C10 C9 H9 119.8 ?
C9 C10 C5 120.4(3) ?
C9 C10 H10 119.8 ?
C5 C10 H10 119.8 ?
C12 C11 C16 118.9(3) ?
C12 C11 C4 120.3(3) ?
C16 C11 C4 120.8(3) ?
C11 C12 C13 120.2(4) ?
C11 C12 H12 119.9 ?
C13 C12 H12 119.9 ?
C14 C13 C12 120.4(4) ?
C14 C13 H13 119.8 ?
C12 C13 H13 119.8 ?
C13 C14 C15 119.4(4) ?
C13 C14 H14 120.3 ?
C15 C14 H14 120.3 ?
C16 C15 C14 120.8(4) ?
C16 C15 H15 119.6 ?
C14 C15 H15 119.6 ?
C15 C16 C11 120.2(4) ?
C15 C16 H16 119.9 ?
C11 C16 H16 119.9 ?

loop_
_geom_bond_atom_site_label_1
_geom_bond_atom_site_label_2
_geom_bond_site_symmetry_2
_geom_bond_distance
_geom_bond_publ_flag
S1 C1 . 1.772(4) y
S1 S3 . 2.049(2) y
S2 C1 . 1.772(3) y
S2 S4 . 2.046(2) y
S3 C2 . 1.780(4) y
S4 C2 . 1.770(4) y
Cl1 C3 . 1.754(4) ?
Cl2 C4 . 1.743(4) ?
C1 C3 . 1.341(5) y
C2 C4 . 1.327(5) y
C3 C5 . 1.460(5) ?
C4 C11 . 1.479(5) ?
C5 C6 . 1.392(5) ?
C5 C10 . 1.399(5) ?
C6 C7 . 1.388(5) ?
C6 H6 . 0.9500 ?
C7 C8 . 1.386(6) ?
C7 H7 . 0.9500 ?
C8 C9 . 1.377(6) ?
C8 H8 . 0.9500 ?
C9 C10 . 1.382(5) ?
C9 H9 . 0.9500 ?
C10 H10 . 0.9500 ?
C11 C12 . 1.382(5) ?
C11 C16 . 1.406(5) ?
C12 C13 . 1.391(5) ?
C12 H12 . 0.9500 ?
C13 C14 . 1.380(6) ?
C13 H13 . 0.9500 ?
C14 C15 . 1.383(6) ?
C14 H14 . 0.9500 ?
C15 C16 . 1.369(6) ?
C15 H15 . 0.9500 ?
C16 H16 . 0.9500 ?

loop_
_geom_hbond_atom_site_label_D
_geom_hbond_atom_site_label_H
_geom_hbond_atom_site_label_A
_geom_hbond_site_symmetry_A
_geom_hbond_distance_DH
_geom_hbond_distance_HA
_geom_hbond_distance_DA
_geom_hbond_angle_DHA
C8 H8 S2 3_645 0.95 2.91 3.616(4) 132
C14 H14 S2 4_466 0.95 3.04 3.920(4) 155
C15 H15 S4 4_566 0.95 3.02 3.710(5) 130
C9 H9 Cl2 2_664 0.95 2.97 3.749(4) 140

loop_
_geom_torsion_atom_site_label_1
_geom_torsion_atom_site_label_2
_geom_torsion_atom_site_label_3
_geom_torsion_atom_site_label_4
_geom_torsion
_geom_torsion_publ_flag
C1 S1 S3 C2 75.0(2) y
C1 S2 S4 C2 74.5(2) y
S3 S1 C1 C3 138.6(3) ?
S3 S1 C1 S2 -41.0(2) y
S4 S2 C1 C3 153.0(3) ?
S4 S2 C1 S1 -27.4(2) y
S2 S4 C2 C4 136.5(3) ?
S2 S4 C2 S3 -40.3(2) y
S1 S3 C2 C4 155.1(3) ?
S1 S3 C2 S4 -28.2(2) y
S1 C1 C3 C5 2.0(6) ?
S2 C1 C3 C5 -178.3(3) ?
S1 C1 C3 Cl1 -177.0(2) ?
S2 C1 C3 Cl1 2.7(4) ?
S4 C2 C4 C11 -0.2(5) ?
S3 C2 C4 C11 176.3(3) ?
S4 C2 C4 Cl2 -179.3(2) ?
S3 C2 C4 Cl2 -2.8(4) ?
C1 C3 C5 C6 41.3(6) ?
Cl1 C3 C5 C6 -139.7(3) ?
C1 C3 C5 C10 -139.9(4) ?
Cl1 C3 C5 C10 39.1(4) ?
C10 C5 C6 C7 2.4(6) ?
C3 C5 C6 C7 -178.7(4) ?
C5 C6 C7 C8 -0.9(6) ?
C6 C7 C8 C9 -0.6(7) ?
C7 C8 C9 C10 0.4(6) ?
C8 C9 C10 C5 1.2(6) ?
C6 C5 C10 C9 -2.6(5) ?
C3 C5 C10 C9 178.6(3) ?
C2 C4 C11 C12 48.5(5) ?
Cl2 C4 C11 C12 -132.4(3) ?
C2 C4 C11 C16 -132.4(4) ?
Cl2 C4 C11 C16 46.8(4) ?
C16 C11 C12 C13 1.1(6) ?
C4 C11 C12 C13 -179.7(3) ?
C11 C12 C13 C14 -0.9(6) ?
C12 C13 C14 C15 0.7(6) ?
C13 C14 C15 C16 -0.7(7) ?
C14 C15 C16 C11 1.0(7) ?
C12 C11 C16 C15 -1.2(6) ?
C4 C11 C16 C15 179.7(4) ?

loop_
_cod_related_entry_id
_cod_related_entry_database
_cod_related_entry_code
1 ChemSpider 21132365
